data_7126414
loop_
_publ_author_name
'Li, Kuofei'
'Zhu, Yunhui'
'Yao, Bing'
'Chen, Yuannan'
'Deng, Hao'
'Zhang, Qisheng'
'Zhan, Hongmei'
'Xie, Zhiyuan'
'Cheng, Yanxiang'

_publ_section_title
;
 Rotation-restricted thermally activated delayed fluorescence compounds
 for efficient solution-processed OLEDs with EQEs of up to 24.3% and small
 roll-off.
;
_journal_issue 44
_journal_name_full 'Chemical communications (Cambridge, England)'
_journal_page_first 5957
_journal_page_last 5960
_journal_paper_doi 10.1039/d0cc01738h
_journal_volume 56
_journal_year 2020
_chemical_formula_moiety 'C77 H64 N6'
_chemical_formula_sum 'C77 H64 N6'
_chemical_formula_weight 1073.34
_space_group_crystal_system monoclinic
_space_group_IT_number 14
_space_group_name_Hall '-P 2yn'
_space_group_name_H-M_alt 'P 1 21/n 1'
_atom_sites_solution_hydrogens geom
_audit_creation_method SHELXL-2014/7
_audit_update_record
;
2019-10-18 deposited with the CCDC.	2020-04-20 downloaded from the CCDC.
;
_cell_angle_alpha 90
_cell_angle_beta 99.726(3)
_cell_angle_gamma 90
_cell_formula_units_Z 4
_cell_length_a 18.369(3)
_cell_length_b 16.572(2)
_cell_length_c 20.320(3)
_cell_measurement_reflns_used 1489
_cell_measurement_temperature 193(2)
_cell_measurement_theta_max 17.3331
_cell_measurement_theta_min 2.2497
_cell_volume 6096.7(15)
_computing_cell_refinement 'SAINT (Bruker, 2007)'
_computing_data_collection 'SMART (Bruker, 2007)'
_computing_data_reduction 'SAINT (Bruker, 2007)'
_computing_molecular_graphics SHELXTL
_computing_publication_material SHELXTL
_computing_structure_refinement 'SHELXL-2014/7 (Sheldrick, 2014)'
_computing_structure_solution 'SHELXTL (Sheldrick, 2008)'
_diffrn_ambient_temperature 193(2)
_diffrn_measured_fraction_theta_full 0.999
_diffrn_measured_fraction_theta_max 0.999
_diffrn_measurement_device_type 'Bruker APEX CCD'
_diffrn_measurement_method '\f and \w scans'
_diffrn_radiation_type MoK\a
_diffrn_radiation_wavelength 0.71073
_diffrn_reflns_av_R_equivalents 0.1624
_diffrn_reflns_av_unetI/netI 0.2155
_diffrn_reflns_Laue_measured_fraction_full 0.999
_diffrn_reflns_Laue_measured_fraction_max 0.999
_diffrn_reflns_limit_h_max 19
_diffrn_reflns_limit_h_min -21
_diffrn_reflns_limit_k_max 14
_diffrn_reflns_limit_k_min -19
_diffrn_reflns_limit_l_max 24
_diffrn_reflns_limit_l_min -24
_diffrn_reflns_number 31646
_diffrn_reflns_point_group_measured_fraction_full 0.999
_diffrn_reflns_point_group_measured_fraction_max 0.999
_diffrn_reflns_theta_full 25.027
_diffrn_reflns_theta_max 25.027
_diffrn_reflns_theta_min 1.383
_exptl_absorpt_coefficient_mu 0.068
_exptl_absorpt_correction_T_max 0.992
_exptl_absorpt_correction_T_min 0.792
_exptl_absorpt_correction_type multi-scan
_exptl_absorpt_process_details '(SADABS; Sheldrick,1996)'
_exptl_crystal_colour colourless
_exptl_crystal_density_diffrn 1.169
_exptl_crystal_density_method 'not measured'
_exptl_crystal_description block
_exptl_crystal_F_000 2272
_exptl_crystal_size_max 0.250
_exptl_crystal_size_mid 0.190
_exptl_crystal_size_min 0.120
_refine_diff_density_max 0.381
_refine_diff_density_min -0.187
_refine_diff_density_rms 0.050
_refine_ls_extinction_method none
_refine_ls_goodness_of_fit_ref 0.824
_refine_ls_hydrogen_treatment constr
_refine_ls_matrix_type full
_refine_ls_number_parameters 754
_refine_ls_number_reflns 10773
_refine_ls_number_restraints 12
_refine_ls_restrained_S_all 0.841
_refine_ls_R_factor_all 0.2310
_refine_ls_R_factor_gt 0.0627
_refine_ls_shift/su_max 0.001
_refine_ls_shift/su_mean 0.000
_refine_ls_structure_factor_coef Fsqd
_refine_ls_weighting_details 'w=1/[\s^2^(Fo^2^)+(0.0150P)^2^] where P=(Fo^2^+2Fc^2^)/3'
_refine_ls_weighting_scheme calc
_refine_ls_wR_factor_gt 0.0851
_refine_ls_wR_factor_ref 0.1220
_reflns_Friedel_coverage 0.000
_reflns_number_gt 3189
_reflns_number_total 10773
_reflns_threshold_expression 'I > 2\s(I)'
_cod_data_source_file d0cc01738h2.cif
_cod_data_source_block D054
_cod_depositor_comments 'Adding full bibliography for 7126413--7126415.cif.'
_cod_original_cell_volume 6097.0(15)
_cod_original_sg_symbol_H-M 'P 21/n'
_cod_database_code 7126414
_shelx_shelxl_version_number 2014/7
_shelx_space_group_comment
;
The symmetry employed for this shelxl refinement is uniquely defined
by the following loop, which should always be used as a source of
symmetry information in preference to the above space-group names.
They are only intended as comments.
;
_shelx_estimated_absorpt_t_min 0.983
_shelx_estimated_absorpt_t_max 0.992

loop_
_space_group_symop_operation_xyz
'x, y, z'
'-x+1/2, y+1/2, -z+1/2'
'-x, -y, -z'
'x-1/2, -y-1/2, z-1/2'

loop_
_atom_site_label
_atom_site_type_symbol
_atom_site_fract_x
_atom_site_fract_y
_atom_site_fract_z
_atom_site_U_iso_or_equiv
_atom_site_adp_type
_atom_site_occupancy
_atom_site_site_symmetry_order
_atom_site_calc_flag
_atom_site_refinement_flags_posn
_atom_site_refinement_flags_adp
_atom_site_refinement_flags_occupancy
_atom_site_disorder_assembly
_atom_site_disorder_group
N1 N 1.00085(17) 0.32381(18) 0.18880(17) 0.0488(9) Uani 1 1 d . . . . .
N2 N 0.8157(2) 0.6498(2) 0.27671(19) 0.0745(12) Uani 1 1 d . . . . .
N3 N 0.8789(2) 0.3784(2) -0.13916(19) 0.0747(12) Uani 1 1 d . . . . .
N4 N 0.75893(18) 0.5939(2) 0.07744(16) 0.0580(10) Uani 1 1 d . . . . .
N5 N 0.6845(2) 0.48127(18) 0.09406(17) 0.0574(10) Uani 1 1 d . . . . .
N6 N 0.6299(2) 0.6110(2) 0.07356(18) 0.0641(11) Uani 1 1 d . . . . .
C1 C 1.0732(2) 0.2594(2) 0.2747(2) 0.0514(12) Uani 1 1 d . . . . .
C2 C 1.1095(2) 0.2496(2) 0.3399(2) 0.0607(13) Uani 1 1 d . . . . .
H2 H 1.1409 0.2042 0.3508 0.073 Uiso 1 1 calc R U . . .
C3 C 1.1010(2) 0.3043(3) 0.3894(2) 0.0604(13) Uani 1 1 d . . . . .
C4 C 1.0524(2) 0.3694(2) 0.3700(2) 0.0613(13) Uani 1 1 d . . . . .
H4 H 1.0454 0.4076 0.4032 0.074 Uiso 1 1 calc R U . . .
C5 C 1.0143(2) 0.3814(2) 0.3060(2) 0.0523(12) Uani 1 1 d . . . . .
C6 C 1.0271(2) 0.3265(2) 0.2577(2) 0.0505(11) Uani 1 1 d . . . . .
C7 C 1.0277(2) 0.2521(2) 0.1626(2) 0.0493(11) Uani 1 1 d . . . . .
C8 C 1.0177(2) 0.2206(2) 0.0982(2) 0.0520(12) Uani 1 1 d . . . . .
C9 C 1.0463(2) 0.1429(2) 0.0921(2) 0.0611(13) Uani 1 1 d . . . . .
H9 H 1.0384 0.1184 0.0493 0.073 Uiso 1 1 calc R U . . .
C10 C 1.0858(2) 0.0994(3) 0.1458(2) 0.0587(13) Uani 1 1 d . . . . .
C11 C 1.0998(2) 0.1351(2) 0.2068(2) 0.0578(12) Uani 1 1 d . . . . .
H11 H 1.1285 0.1079 0.2434 0.069 Uiso 1 1 calc R U . . .
C12 C 1.0717(2) 0.2125(2) 0.2157(2) 0.0508(12) Uani 1 1 d . . . . .
C13 C 0.9618(2) 0.4507(3) 0.2966(2) 0.0545(12) Uani 1 1 d . . . . .
C14 C 0.9876(2) 0.5303(3) 0.3060(2) 0.0626(13) Uani 1 1 d . . . . .
H14 H 1.0393 0.5397 0.3164 0.075 Uiso 1 1 calc R U . . .
C15 C 0.9398(2) 0.5955(2) 0.3004(2) 0.0646(13) Uani 1 1 d . . . . .
H15 H 0.9588 0.6486 0.3080 0.078 Uiso 1 1 calc R U . . .
C16 C 0.8645(3) 0.5832(3) 0.2838(2) 0.0590(13) Uani 1 1 d . . . . .
C17 C 0.8380(2) 0.5050(3) 0.2755(2) 0.0624(13) Uani 1 1 d . . . . .
H17 H 0.7863 0.4957 0.2648 0.075 Uiso 1 1 calc R U . . .
C18 C 0.8862(3) 0.4404(2) 0.2827(2) 0.0581(13) Uani 1 1 d . . . . .
H18 H 0.8667 0.3872 0.2778 0.070 Uiso 1 1 calc R U . . .
C19 C 0.8372(2) 0.7242(3) 0.2514(3) 0.0667(14) Uani 1 1 d . . . . .
C20 C 0.8697(3) 0.7271(3) 0.1961(3) 0.0775(15) Uani 1 1 d . . . . .
H20 H 0.8785 0.6784 0.1741 0.093 Uiso 1 1 calc R U . . .
C21 C 0.8902(3) 0.8003(4) 0.1714(3) 0.106(2) Uani 1 1 d . . . . .
H21 H 0.9136 0.8014 0.1332 0.128 Uiso 1 1 calc R U . . .
C22 C 0.8768(3) 0.8703(4) 0.2019(4) 0.118(3) Uani 1 1 d . . . . .
H22 H 0.8896 0.9206 0.1844 0.142 Uiso 1 1 calc R U . . .
C23 C 0.8449(4) 0.8679(4) 0.2579(4) 0.123(3) Uani 1 1 d . . . . .
H23 H 0.8364 0.9167 0.2798 0.148 Uiso 1 1 calc R U . . .
C24 C 0.8248(3) 0.7949(4) 0.2831(3) 0.0983(19) Uani 1 1 d . . . . .
H24 H 0.8027 0.7938 0.3221 0.118 Uiso 1 1 calc R U . . .
C25 C 0.7417(3) 0.6404(3) 0.2861(3) 0.0651(14) Uani 1 1 d . . . . .
C26 C 0.7261(3) 0.6000(3) 0.3413(3) 0.0793(16) Uani 1 1 d . . . . .
H26 H 0.7652 0.5811 0.3743 0.095 Uiso 1 1 calc R U . . .
C27 C 0.6540(4) 0.5868(3) 0.3488(3) 0.0935(19) Uani 1 1 d . . . . .
H27 H 0.6435 0.5589 0.3869 0.112 Uiso 1 1 calc R U . . .
C28 C 0.5979(4) 0.6135(3) 0.3022(4) 0.109(3) Uani 1 1 d . . . . .
H28 H 0.5483 0.6025 0.3069 0.131 Uiso 1 1 calc R U . . .
C29 C 0.6121(4) 0.6561(3) 0.2484(3) 0.101(2) Uani 1 1 d . . . . .
H29 H 0.5724 0.6764 0.2167 0.121 Uiso 1 1 calc R U . . .
C30 C 0.6846(3) 0.6698(3) 0.2399(3) 0.0837(16) Uani 1 1 d . . . . .
H30 H 0.6945 0.6994 0.2023 0.100 Uiso 1 1 calc R U . . .
C31 C 0.9386(2) 0.3696(2) 0.15494(19) 0.0455(11) Uani 1 1 d . . . . .
C32 C 0.9475(2) 0.4518(2) 0.14289(19) 0.0510(12) Uani 1 1 d . . . . .
H32 H 0.9952 0.4757 0.1510 0.061 Uiso 1 1 calc R U . . .
C33 C 0.8858(2) 0.4980(2) 0.11887(19) 0.0500(11) Uani 1 1 d . . . . .
H33 H 0.8917 0.5538 0.1103 0.060 Uiso 1 1 calc R U . . .
C34 C 0.8160(2) 0.4645(2) 0.1072(2) 0.0486(11) Uani 1 1 d . . . . .
C35 C 0.8094(2) 0.3813(2) 0.11488(18) 0.0518(12) Uani 1 1 d . . . . .
H35 H 0.7623 0.3565 0.1036 0.062 Uiso 1 1 calc R U . . .
C36 C 0.8702(2) 0.3346(2) 0.1386(2) 0.0531(12) Uani 1 1 d . . . . .
H36 H 0.8648 0.2780 0.1436 0.064 Uiso 1 1 calc R U . . .
C37 C 0.7497(3) 0.5156(3) 0.0915(2) 0.0525(12) Uani 1 1 d . . . . .
C38 C 0.6969(3) 0.6378(3) 0.0681(2) 0.0605(13) Uani 1 1 d . . . . .
C39 C 0.6265(2) 0.5317(3) 0.0856(2) 0.0561(12) Uani 1 1 d . . . . .
C40 C 0.7656(3) 0.7516(3) 0.0277(3) 0.0905(17) Uani 1 1 d . . . . .
H40 H 0.8051 0.7155 0.0251 0.109 Uiso 1 1 calc R U . . .
C41 C 0.7713(3) 0.8312(3) 0.0093(3) 0.126(2) Uani 1 1 d . . . . .
H41 H 0.8138 0.8497 -0.0071 0.151 Uiso 1 1 calc R U . . .
C42 C 0.7144(4) 0.8831(4) 0.0152(4) 0.156(3) Uani 1 1 d . . . . .
H42 H 0.7178 0.9380 0.0028 0.187 Uiso 1 1 calc R U . . .
C43 C 0.6537(4) 0.8575(4) 0.0383(4) 0.165(3) Uani 1 1 d . . . . .
H43 H 0.6156 0.8947 0.0429 0.198 Uiso 1 1 calc R U . . .
C44 C 0.6467(3) 0.7757(3) 0.0555(3) 0.125(2) Uani 1 1 d . . . . .
H44 H 0.6036 0.7567 0.0707 0.150 Uiso 1 1 calc R U . . .
C45 C 0.7040(3) 0.7240(3) 0.0496(2) 0.0707(14) Uani 1 1 d . . . . .
C46 C 0.5535(3) 0.4979(3) 0.0905(2) 0.0598(13) Uani 1 1 d . . . . .
C47 C 0.4945(3) 0.5475(3) 0.0974(2) 0.0836(16) Uani 1 1 d . . . . .
H47 H 0.5013 0.6043 0.0990 0.100 Uiso 1 1 calc R U . . .
C48 C 0.4264(3) 0.5161(3) 0.1020(3) 0.104(2) Uani 1 1 d . . . . .
H48 H 0.3869 0.5509 0.1078 0.125 Uiso 1 1 calc R U . . .
C49 C 0.4158(3) 0.4352(4) 0.0982(3) 0.0978(19) Uani 1 1 d . . . . .
H49 H 0.3688 0.4136 0.1020 0.117 Uiso 1 1 calc R U . . .
C50 C 0.4717(3) 0.3842(3) 0.0888(2) 0.0866(16) Uani 1 1 d . . . . .
H50 H 0.4630 0.3278 0.0839 0.104 Uiso 1 1 calc R U . . .
C51 C 0.5415(3) 0.4157(3) 0.0866(2) 0.0758(15) Uani 1 1 d . . . . .
H51 H 0.5812 0.3804 0.0824 0.091 Uiso 1 1 calc R U . . .
C52 C 0.9808(2) 0.2628(3) 0.0379(2) 0.0529(12) Uani 1 1 d . . . . .
C53 C 1.0021(2) 0.3408(2) 0.0220(2) 0.0594(13) Uani 1 1 d . . . . .
H53 H 1.0397 0.3684 0.0513 0.071 Uiso 1 1 calc R U . . .
C54 C 0.9686(3) 0.3772(3) -0.0360(2) 0.0654(14) Uani 1 1 d . . . . .
H54 H 0.9842 0.4297 -0.0463 0.078 Uiso 1 1 calc R U . . .
C55 C 0.9134(3) 0.3403(3) -0.0796(2) 0.0610(13) Uani 1 1 d . . . . .
C56 C 0.8918(2) 0.2631(3) -0.0644(2) 0.0664(13) Uani 1 1 d . . . . .
H56 H 0.8541 0.2357 -0.0937 0.080 Uiso 1 1 calc R U . . .
C57 C 0.9260(3) 0.2266(2) -0.0061(2) 0.0662(14) Uani 1 1 d . . . . .
H57 H 0.9106 0.1738 0.0038 0.079 Uiso 1 1 calc R U . . .
C58 C 0.8523(2) 0.4591(3) -0.1368(3) 0.0618(13) Uani 1 1 d . . . . .
C59 C 0.8282(3) 0.4860(3) -0.0796(2) 0.0806(16) Uani 1 1 d . . . . .
H59 H 0.8278 0.4506 -0.0429 0.097 Uiso 1 1 calc R U . . .
C60 C 0.8049(3) 0.5648(3) -0.0764(3) 0.0920(18) Uani 1 1 d . . . . .
H60 H 0.7891 0.5838 -0.0370 0.110 Uiso 1 1 calc R U . . .
C61 C 0.8041(3) 0.6156(3) -0.1294(3) 0.0915(18) Uani 1 1 d . . . . .
H61 H 0.7869 0.6694 -0.1271 0.110 Uiso 1 1 calc R U . . .
C62 C 0.8282(2) 0.5890(3) -0.1860(3) 0.0784(16) Uani 1 1 d . . . . .
H62 H 0.8279 0.6246 -0.2227 0.094 Uiso 1 1 calc R U . . .
C63 C 0.8531(2) 0.5104(3) -0.1898(2) 0.0651(13) Uani 1 1 d . . . . .
H63 H 0.8706 0.4922 -0.2286 0.078 Uiso 1 1 calc R U . . .
C64 C 0.8685(3) 0.3360(3) -0.2003(2) 0.0647(13) Uani 1 1 d . . . . .
C65 C 0.8048(3) 0.3422(3) -0.2446(3) 0.0902(17) Uani 1 1 d . . . . .
H65 H 0.7653 0.3735 -0.2337 0.108 Uiso 1 1 calc R U . . .
C66 C 0.7968(3) 0.3038(3) -0.3049(3) 0.120(2) Uani 1 1 d . . . . .
H66 H 0.7518 0.3091 -0.3354 0.144 Uiso 1 1 calc R U . . .
C67 C 0.8529(4) 0.2573(3) -0.3220(3) 0.108(2) Uani 1 1 d . . . . .
H67 H 0.8481 0.2322 -0.3646 0.130 Uiso 1 1 calc R U . . .
C68 C 0.9157(3) 0.2486(3) -0.2760(3) 0.0884(17) Uani 1 1 d . . . . .
H68 H 0.9538 0.2141 -0.2856 0.106 Uiso 1 1 calc R U . . .
C69 C 0.9247(3) 0.2885(3) -0.2165(2) 0.0729(14) Uani 1 1 d . . . . .
H69 H 0.9698 0.2836 -0.1860 0.087 Uiso 1 1 calc R U . . .
C70 C 1.1068(3) 0.0102(3) 0.1346(3) 0.0757(15) Uani 1 1 d . . . . .
C71 C 1.0380(3) -0.0398(3) 0.1220(4) 0.174(3) Uani 1 1 d . . . . .
H71A H 1.0032 -0.0164 0.0850 0.261 Uiso 1 1 calc R U . . .
H71B H 1.0153 -0.0409 0.1623 0.261 Uiso 1 1 calc R U . . .
H71C H 1.0505 -0.0949 0.1104 0.261 Uiso 1 1 calc R U . . .
C72 C 1.1422(4) 0.0003(3) 0.0761(4) 0.202(4) Uani 1 1 d . U . . .
H72A H 1.1879 0.0318 0.0819 0.304 Uiso 1 1 calc R U . . .
H72B H 1.1088 0.0192 0.0363 0.304 Uiso 1 1 calc R U . . .
H72C H 1.1536 -0.0569 0.0708 0.304 Uiso 1 1 calc R U . . .
C73 C 1.1526(4) -0.0241(3) 0.1931(4) 0.247(5) Uani 1 1 d . U . . .
H73A H 1.1566 -0.0826 0.1872 0.371 Uiso 1 1 calc R U . . .
H73B H 1.1301 -0.0132 0.2326 0.371 Uiso 1 1 calc R U . . .
H73C H 1.2019 0.0002 0.1989 0.371 Uiso 1 1 calc R U . . .
C74 C 1.1415(3) 0.2992(3) 0.4602(3) 0.0750(15) Uani 1 1 d . . . . .
C75 C 1.0914(3) 0.3081(4) 0.5104(2) 0.168(3) Uani 1 1 d . . . . .
H75A H 1.0743 0.3641 0.5107 0.253 Uiso 1 1 calc R U . . .
H75B H 1.1182 0.2939 0.5548 0.253 Uiso 1 1 calc R U . . .
H75C H 1.0488 0.2722 0.4987 0.253 Uiso 1 1 calc R U . . .
C76 C 1.2003(3) 0.3641(3) 0.4705(3) 0.154(3) Uani 1 1 d . . . . .
H76A H 1.2259 0.3655 0.4319 0.231 Uiso 1 1 calc R U . . .
H76B H 1.2359 0.3521 0.5110 0.231 Uiso 1 1 calc R U . . .
H76C H 1.1772 0.4165 0.4754 0.231 Uiso 1 1 calc R U . . .
C77 C 1.1833(3) 0.2197(3) 0.4740(2) 0.158(3) Uani 1 1 d . . . . .
H77A H 1.1481 0.1749 0.4698 0.237 Uiso 1 1 calc R U . . .
H77B H 1.2119 0.2206 0.5193 0.237 Uiso 1 1 calc R U . . .
H77C H 1.2169 0.2127 0.4417 0.237 Uiso 1 1 calc R U . . .

loop_
_atom_site_aniso_label
_atom_site_aniso_U_11
_atom_site_aniso_U_22
_atom_site_aniso_U_33
_atom_site_aniso_U_23
_atom_site_aniso_U_13
_atom_site_aniso_U_12
N1 0.048(2) 0.038(2) 0.059(3) 0.006(2) 0.004(2) 0.0066(18)
N2 0.050(3) 0.071(3) 0.109(3) 0.012(3) 0.031(3) 0.016(2)
N3 0.102(3) 0.062(3) 0.059(3) -0.001(2) 0.011(3) 0.031(2)
N4 0.061(3) 0.039(2) 0.074(3) 0.004(2) 0.009(2) 0.011(2)
N5 0.048(3) 0.051(2) 0.072(3) 0.001(2) 0.006(2) 0.008(2)
N6 0.056(3) 0.051(3) 0.086(3) 0.008(2) 0.013(2) 0.013(2)
C1 0.041(3) 0.039(3) 0.070(4) 0.013(3) -0.002(3) 0.004(2)
C2 0.058(3) 0.044(3) 0.079(4) 0.014(3) 0.006(3) 0.000(2)
C3 0.059(3) 0.055(3) 0.063(3) 0.006(3) -0.003(3) -0.006(3)
C4 0.068(4) 0.055(3) 0.062(3) 0.004(3) 0.013(3) 0.000(3)
C5 0.047(3) 0.046(3) 0.063(3) 0.004(3) 0.005(3) 0.005(2)
C6 0.046(3) 0.046(3) 0.057(3) 0.008(3) 0.000(3) -0.003(2)
C7 0.046(3) 0.038(3) 0.063(3) 0.008(3) 0.007(3) 0.004(2)
C8 0.053(3) 0.046(3) 0.057(3) 0.003(3) 0.008(3) -0.001(2)
C9 0.060(3) 0.042(3) 0.081(4) -0.005(3) 0.011(3) 0.010(2)
C10 0.051(3) 0.046(3) 0.078(4) 0.001(3) 0.008(3) 0.005(2)
C11 0.047(3) 0.040(3) 0.084(4) 0.005(3) 0.002(3) 0.005(2)
C12 0.044(3) 0.038(3) 0.069(3) 0.000(3) 0.006(3) -0.001(2)
C13 0.051(3) 0.050(3) 0.065(3) -0.002(2) 0.015(3) -0.005(3)
C14 0.043(3) 0.063(3) 0.082(4) -0.004(3) 0.013(3) 0.001(3)
C15 0.055(3) 0.049(3) 0.092(4) -0.005(3) 0.020(3) 0.007(3)
C16 0.046(3) 0.057(3) 0.078(4) 0.002(3) 0.023(3) 0.009(3)
C17 0.046(3) 0.062(3) 0.082(4) -0.004(3) 0.018(3) 0.001(3)
C18 0.058(3) 0.051(3) 0.069(3) 0.002(2) 0.020(3) -0.004(3)
C19 0.055(3) 0.065(4) 0.082(4) -0.014(3) 0.018(3) 0.010(3)
C20 0.082(4) 0.050(4) 0.103(5) -0.001(3) 0.022(4) 0.006(3)
C21 0.105(5) 0.074(4) 0.146(6) 0.022(4) 0.038(4) 0.005(4)
C22 0.101(6) 0.063(5) 0.184(8) 0.027(5) 0.002(5) -0.004(4)
C23 0.133(7) 0.053(5) 0.170(8) -0.024(5) -0.008(5) 0.012(4)
C24 0.113(5) 0.088(4) 0.098(5) -0.029(4) 0.026(4) 0.032(4)
C25 0.050(4) 0.066(4) 0.083(4) -0.015(3) 0.023(3) 0.008(3)
C26 0.066(4) 0.084(4) 0.093(5) -0.010(3) 0.028(4) 0.005(3)
C27 0.090(5) 0.073(4) 0.130(6) -0.026(4) 0.055(5) -0.001(4)
C28 0.066(5) 0.068(5) 0.200(9) -0.043(5) 0.038(6) -0.007(4)
C29 0.065(5) 0.078(5) 0.151(7) -0.046(4) -0.006(5) 0.011(4)
C30 0.068(4) 0.091(4) 0.089(4) -0.016(3) 0.003(4) 0.015(3)
C31 0.039(3) 0.042(3) 0.055(3) 0.002(2) 0.005(2) 0.006(2)
C32 0.046(3) 0.040(3) 0.067(3) 0.002(2) 0.011(3) 0.000(2)
C33 0.053(3) 0.033(3) 0.065(3) 0.005(2) 0.014(3) 0.007(2)
C34 0.042(3) 0.040(3) 0.062(3) 0.005(2) 0.002(2) 0.005(2)
C35 0.048(3) 0.041(3) 0.064(3) -0.002(2) 0.002(3) -0.001(2)
C36 0.048(3) 0.036(3) 0.073(3) 0.002(2) 0.002(3) -0.002(2)
C37 0.056(3) 0.050(3) 0.051(3) -0.001(2) 0.008(3) 0.006(3)
C38 0.070(4) 0.047(3) 0.065(3) -0.001(3) 0.014(3) 0.016(3)
C39 0.048(3) 0.063(3) 0.057(3) 0.001(3) 0.009(3) 0.006(3)
C40 0.098(5) 0.048(4) 0.129(5) 0.016(3) 0.028(4) 0.006(3)
C41 0.126(6) 0.059(4) 0.203(7) 0.044(4) 0.056(5) 0.013(4)
C42 0.167(8) 0.065(5) 0.249(9) 0.060(5) 0.074(7) 0.027(5)
C43 0.178(8) 0.062(5) 0.274(9) 0.045(5) 0.095(7) 0.054(5)
C44 0.121(5) 0.072(4) 0.195(7) 0.035(4) 0.069(5) 0.043(4)
C45 0.077(4) 0.042(3) 0.094(4) 0.006(3) 0.017(3) 0.015(3)
C46 0.051(3) 0.058(3) 0.070(3) 0.000(3) 0.010(3) 0.011(3)
C47 0.069(4) 0.073(4) 0.112(4) 0.004(3) 0.025(4) 0.013(3)
C48 0.070(5) 0.088(4) 0.161(6) 0.012(4) 0.041(4) 0.018(4)
C49 0.058(4) 0.108(5) 0.132(5) 0.024(4) 0.029(4) 0.007(4)
C50 0.080(4) 0.080(4) 0.102(4) 0.005(3) 0.020(4) -0.011(4)
C51 0.062(4) 0.071(4) 0.095(4) 0.007(3) 0.015(3) 0.009(3)
C52 0.054(3) 0.047(3) 0.059(3) -0.005(3) 0.013(3) 0.006(2)
C53 0.056(3) 0.053(3) 0.067(4) -0.002(3) 0.007(3) 0.000(3)
C54 0.074(4) 0.052(3) 0.069(4) 0.007(3) 0.009(3) 0.002(3)
C55 0.078(4) 0.050(3) 0.055(3) 0.000(3) 0.009(3) 0.013(3)
C56 0.066(4) 0.059(3) 0.070(4) -0.006(3) 0.002(3) 0.000(3)
C57 0.077(4) 0.045(3) 0.074(4) 0.000(3) 0.007(3) -0.004(3)
C58 0.064(3) 0.055(3) 0.066(3) 0.004(3) 0.011(3) 0.004(3)
C59 0.099(4) 0.070(4) 0.079(4) 0.008(3) 0.032(3) 0.019(3)
C60 0.114(5) 0.073(4) 0.094(5) 0.002(4) 0.031(4) 0.038(3)
C61 0.091(5) 0.059(4) 0.122(5) 0.007(4) 0.012(4) 0.019(3)
C62 0.062(4) 0.071(4) 0.101(5) 0.029(3) 0.011(3) 0.001(3)
C63 0.056(3) 0.074(4) 0.066(3) 0.011(3) 0.013(3) 0.006(3)
C64 0.066(4) 0.066(3) 0.059(4) -0.009(3) 0.001(3) 0.006(3)
C65 0.062(4) 0.096(4) 0.105(5) -0.034(4) -0.008(4) 0.015(3)
C66 0.095(5) 0.116(5) 0.131(6) -0.064(4) -0.029(4) 0.016(4)
C67 0.114(6) 0.106(5) 0.099(5) -0.048(4) 0.004(5) 0.006(4)
C68 0.088(5) 0.084(4) 0.094(5) -0.021(4) 0.017(4) 0.006(3)
C69 0.064(4) 0.083(4) 0.071(4) -0.008(3) 0.007(3) 0.005(3)
C70 0.076(4) 0.044(3) 0.102(4) -0.008(3) 0.002(4) 0.021(3)
C71 0.142(6) 0.052(4) 0.345(10) -0.036(5) 0.089(7) -0.007(4)
C72 0.287(9) 0.067(4) 0.317(9) 0.033(5) 0.237(8) 0.062(4)
C73 0.345(10) 0.099(5) 0.223(8) -0.066(5) -0.166(7) 0.137(6)
C74 0.082(4) 0.065(4) 0.068(4) 0.009(3) -0.015(3) -0.006(3)
C75 0.138(6) 0.305(9) 0.065(4) 0.040(5) 0.022(4) 0.043(6)
C76 0.152(6) 0.166(5) 0.117(5) 0.001(4) -0.054(5) -0.078(5)
C77 0.220(7) 0.121(5) 0.102(5) 0.012(4) -0.059(5) 0.056(5)

loop_
_atom_type_symbol
_atom_type_description
_atom_type_scat_dispersion_real
_atom_type_scat_dispersion_imag
_atom_type_scat_source
C C 0.0033 0.0016 'International Tables Vol C Tables 4.2.6.8 and 6.1.1.4'
H H 0.0000 0.0000 'International Tables Vol C Tables 4.2.6.8 and 6.1.1.4'
N N 0.0061 0.0033 'International Tables Vol C Tables 4.2.6.8 and 6.1.1.4'

loop_
_geom_angle_atom_site_label_1
_geom_angle_atom_site_label_2
_geom_angle_atom_site_label_3
_geom_angle
_geom_angle_site_symmetry_1
_geom_angle_site_symmetry_3
_geom_angle_publ_flag
C6 N1 C7 108.5(3) . . ?
C6 N1 C31 124.7(3) . . ?
C7 N1 C31 123.8(3) . . ?
C16 N2 C25 120.5(4) . . ?
C16 N2 C19 120.4(4) . . ?
C25 N2 C19 118.5(4) . . ?
C64 N3 C55 120.3(4) . . ?
C64 N3 C58 120.0(4) . . ?
C55 N3 C58 119.6(4) . . ?
C38 N4 C37 114.9(4) . . ?
C37 N5 C39 115.4(4) . . ?
C38 N6 C39 114.6(4) . . ?
C2 C1 C6 120.0(4) . . ?
C2 C1 C12 132.6(4) . . ?
C6 C1 C12 107.4(4) . . ?
C3 C2 C1 121.4(4) . . ?
C3 C2 H2 119.3 . . ?
C1 C2 H2 119.3 . . ?
C2 C3 C4 116.2(4) . . ?
C2 C3 C74 124.0(4) . . ?
C4 C3 C74 119.7(4) . . ?
C5 C4 C3 124.6(4) . . ?
C5 C4 H4 117.7 . . ?
C3 C4 H4 117.7 . . ?
C4 C5 C6 116.8(4) . . ?
C4 C5 C13 116.5(4) . . ?
C6 C5 C13 126.7(4) . . ?
C5 C6 N1 131.0(4) . . ?
C5 C6 C1 120.8(4) . . ?
N1 C6 C1 108.2(4) . . ?
C8 C7 C12 121.1(4) . . ?
C8 C7 N1 131.8(4) . . ?
C12 C7 N1 107.1(4) . . ?
C7 C8 C9 115.8(4) . . ?
C7 C8 C52 124.9(4) . . ?
C9 C8 C52 119.3(4) . . ?
C10 C9 C8 123.7(4) . . ?
C10 C9 H9 118.1 . . ?
C8 C9 H9 118.1 . . ?
C11 C10 C9 118.6(4) . . ?
C11 C10 C70 122.3(4) . . ?
C9 C10 C70 118.9(4) . . ?
C10 C11 C12 119.8(4) . . ?
C10 C11 H11 120.1 . . ?
C12 C11 H11 120.1 . . ?
C7 C12 C11 120.5(4) . . ?
C7 C12 C1 108.7(4) . . ?
C11 C12 C1 130.5(4) . . ?
C18 C13 C14 116.7(4) . . ?
C18 C13 C5 122.5(4) . . ?
C14 C13 C5 120.6(4) . . ?
C15 C14 C13 121.8(4) . . ?
C15 C14 H14 119.1 . . ?
C13 C14 H14 119.1 . . ?
C16 C15 C14 120.0(4) . . ?
C16 C15 H15 120.0 . . ?
C14 C15 H15 120.0 . . ?
C15 C16 C17 119.0(4) . . ?
C15 C16 N2 120.1(4) . . ?
C17 C16 N2 121.0(4) . . ?
C18 C17 C16 120.4(4) . . ?
C18 C17 H17 119.8 . . ?
C16 C17 H17 119.8 . . ?
C13 C18 C17 122.1(4) . . ?
C13 C18 H18 119.0 . . ?
C17 C18 H18 119.0 . . ?
C20 C19 C24 119.2(5) . . ?
C20 C19 N2 121.2(5) . . ?
C24 C19 N2 119.6(5) . . ?
C19 C20 C21 120.9(5) . . ?
C19 C20 H20 119.6 . . ?
C21 C20 H20 119.6 . . ?
C22 C21 C20 120.1(6) . . ?
C22 C21 H21 120.0 . . ?
C20 C21 H21 120.0 . . ?
C21 C22 C23 119.4(7) . . ?
C21 C22 H22 120.3 . . ?
C23 C22 H22 120.3 . . ?
C22 C23 C24 120.8(7) . . ?
C22 C23 H23 119.6 . . ?
C24 C23 H23 119.6 . . ?
C19 C24 C23 119.6(6) . . ?
C19 C24 H24 120.2 . . ?
C23 C24 H24 120.2 . . ?
C30 C25 C26 119.3(5) . . ?
C30 C25 N2 120.6(5) . . ?
C26 C25 N2 120.0(5) . . ?
C27 C26 C25 120.2(5) . . ?
C27 C26 H26 119.9 . . ?
C25 C26 H26 119.9 . . ?
C28 C27 C26 120.3(6) . . ?
C28 C27 H27 119.8 . . ?
C26 C27 H27 119.8 . . ?
C27 C28 C29 120.4(7) . . ?
C27 C28 H28 119.8 . . ?
C29 C28 H28 119.8 . . ?
C28 C29 C30 120.2(7) . . ?
C28 C29 H29 119.9 . . ?
C30 C29 H29 119.9 . . ?
C25 C30 C29 119.5(5) . . ?
C25 C30 H30 120.3 . . ?
C29 C30 H30 120.3 . . ?
C36 C31 C32 119.9(4) . . ?
C36 C31 N1 120.7(4) . . ?
C32 C31 N1 119.2(4) . . ?
C33 C32 C31 119.1(4) . . ?
C33 C32 H32 120.5 . . ?
C31 C32 H32 120.5 . . ?
C32 C33 C34 121.3(4) . . ?
C32 C33 H33 119.4 . . ?
C34 C33 H33 119.4 . . ?
C33 C34 C35 118.3(4) . . ?
C33 C34 C37 121.0(4) . . ?
C35 C34 C37 120.6(4) . . ?
C36 C35 C34 120.9(4) . . ?
C36 C35 H35 119.5 . . ?
C34 C35 H35 119.5 . . ?
C31 C36 C35 120.2(4) . . ?
C31 C36 H36 119.9 . . ?
C35 C36 H36 119.9 . . ?
N5 C37 N4 124.4(4) . . ?
N5 C37 C34 117.4(4) . . ?
N4 C37 C34 118.2(4) . . ?
N6 C38 N4 125.7(4) . . ?
N6 C38 C45 117.6(4) . . ?
N4 C38 C45 116.7(5) . . ?
N6 C39 N5 124.9(4) . . ?
N6 C39 C46 117.2(4) . . ?
N5 C39 C46 117.9(4) . . ?
C45 C40 C41 121.0(5) . . ?
C45 C40 H40 119.5 . . ?
C41 C40 H40 119.5 . . ?
C42 C41 C40 118.7(6) . . ?
C42 C41 H41 120.6 . . ?
C40 C41 H41 120.6 . . ?
C43 C42 C41 121.3(6) . . ?
C43 C42 H42 119.4 . . ?
C41 C42 H42 119.4 . . ?
C42 C43 C44 120.2(6) . . ?
C42 C43 H43 119.9 . . ?
C44 C43 H43 119.9 . . ?
C45 C44 C43 118.2(5) . . ?
C45 C44 H44 120.9 . . ?
C43 C44 H44 120.9 . . ?
C40 C45 C44 120.6(5) . . ?
C40 C45 C38 121.1(5) . . ?
C44 C45 C38 118.3(5) . . ?
C51 C46 C47 118.1(5) . . ?
C51 C46 C39 120.7(4) . . ?
C47 C46 C39 121.2(5) . . ?
C48 C47 C46 121.3(5) . . ?
C48 C47 H47 119.4 . . ?
C46 C47 H47 119.4 . . ?
C49 C48 C47 119.7(5) . . ?
C49 C48 H48 120.2 . . ?
C47 C48 H48 120.2 . . ?
C48 C49 C50 121.0(5) . . ?
C48 C49 H49 119.5 . . ?
C50 C49 H49 119.5 . . ?
C49 C50 C51 119.3(5) . . ?
C49 C50 H50 120.4 . . ?
C51 C50 H50 120.4 . . ?
C46 C51 C50 120.5(5) . . ?
C46 C51 H51 119.7 . . ?
C50 C51 H51 119.7 . . ?
C57 C52 C53 117.2(4) . . ?
C57 C52 C8 121.4(4) . . ?
C53 C52 C8 121.4(4) . . ?
C54 C53 C52 120.0(4) . . ?
C54 C53 H53 120.0 . . ?
C52 C53 H53 120.0 . . ?
C53 C54 C55 122.2(4) . . ?
C53 C54 H54 118.9 . . ?
C55 C54 H54 118.9 . . ?
C54 C55 C56 118.3(4) . . ?
C54 C55 N3 121.9(5) . . ?
C56 C55 N3 119.8(5) . . ?
C57 C56 C55 119.2(4) . . ?
C57 C56 H56 120.4 . . ?
C55 C56 H56 120.4 . . ?
C52 C57 C56 123.0(4) . . ?
C52 C57 H57 118.5 . . ?
C56 C57 H57 118.5 . . ?
C63 C58 C59 120.4(4) . . ?
C63 C58 N3 120.3(5) . . ?
C59 C58 N3 119.3(5) . . ?
C60 C59 C58 119.3(5) . . ?
C60 C59 H59 120.3 . . ?
C58 C59 H59 120.3 . . ?
C61 C60 C59 120.6(5) . . ?
C61 C60 H60 119.7 . . ?
C59 C60 H60 119.7 . . ?
C60 C61 C62 120.0(5) . . ?
C60 C61 H61 120.0 . . ?
C62 C61 H61 120.0 . . ?
C61 C62 C63 120.2(5) . . ?
C61 C62 H62 119.9 . . ?
C63 C62 H62 119.9 . . ?
C58 C63 C62 119.4(5) . . ?
C58 C63 H63 120.3 . . ?
C62 C63 H63 120.3 . . ?
C65 C64 C69 118.8(5) . . ?
C65 C64 N3 121.3(5) . . ?
C69 C64 N3 119.8(5) . . ?
C64 C65 C66 120.7(5) . . ?
C64 C65 H65 119.6 . . ?
C66 C65 H65 119.6 . . ?
C65 C66 C67 121.0(6) . . ?
C65 C66 H66 119.5 . . ?
C67 C66 H66 119.5 . . ?
C68 C67 C66 117.9(6) . . ?
C68 C67 H67 121.0 . . ?
C66 C67 H67 121.0 . . ?
C67 C68 C69 121.2(5) . . ?
C67 C68 H68 119.4 . . ?
C69 C68 H68 119.4 . . ?
C68 C69 C64 120.2(5) . . ?
C68 C69 H69 119.9 . . ?
C64 C69 H69 119.9 . . ?
C72 C70 C73 110.3(5) . . ?
C72 C70 C71 106.1(5) . . ?
C73 C70 C71 106.1(5) . . ?
C72 C70 C10 112.6(4) . . ?
C73 C70 C10 112.1(4) . . ?
C71 C70 C10 109.2(4) . . ?
C70 C71 H71A 109.5 . . ?
C70 C71 H71B 109.5 . . ?
H71A C71 H71B 109.5 . . ?
C70 C71 H71C 109.5 . . ?
H71A C71 H71C 109.5 . . ?
H71B C71 H71C 109.5 . . ?
C70 C72 H72A 109.5 . . ?
C70 C72 H72B 109.5 . . ?
H72A C72 H72B 109.5 . . ?
C70 C72 H72C 109.5 . . ?
H72A C72 H72C 109.5 . . ?
H72B C72 H72C 109.5 . . ?
C70 C73 H73A 109.5 . . ?
C70 C73 H73B 109.5 . . ?
H73A C73 H73B 109.5 . . ?
C70 C73 H73C 109.5 . . ?
H73A C73 H73C 109.5 . . ?
H73B C73 H73C 109.5 . . ?
C75 C74 C3 112.7(4) . . ?
C75 C74 C76 110.1(5) . . ?
C3 C74 C76 108.6(4) . . ?
C75 C74 C77 108.0(4) . . ?
C3 C74 C77 112.1(4) . . ?
C76 C74 C77 105.2(5) . . ?
C74 C75 H75A 109.5 . . ?
C74 C75 H75B 109.5 . . ?
H75A C75 H75B 109.5 . . ?
C74 C75 H75C 109.5 . . ?
H75A C75 H75C 109.5 . . ?
H75B C75 H75C 109.5 . . ?
C74 C76 H76A 109.5 . . ?
C74 C76 H76B 109.5 . . ?
H76A C76 H76B 109.5 . . ?
C74 C76 H76C 109.5 . . ?
H76A C76 H76C 109.5 . . ?
H76B C76 H76C 109.5 . . ?
C74 C77 H77A 109.5 . . ?
C74 C77 H77B 109.5 . . ?
H77A C77 H77B 109.5 . . ?
C74 C77 H77C 109.5 . . ?
H77A C77 H77C 109.5 . . ?
H77B C77 H77C 109.5 . . ?

loop_
_geom_bond_atom_site_label_1
_geom_bond_atom_site_label_2
_geom_bond_distance
_geom_bond_site_symmetry_2
_geom_bond_publ_flag
N1 C6 1.402(4) . ?
N1 C7 1.424(4) . ?
N1 C31 1.446(4) . ?
N2 C16 1.413(4) . ?
N2 C25 1.413(5) . ?
N2 C19 1.418(5) . ?
N3 C64 1.413(5) . ?
N3 C55 1.416(5) . ?
N3 C58 1.428(5) . ?
N4 C38 1.338(5) . ?
N4 C37 1.346(4) . ?
N5 C37 1.335(4) . ?
N5 C39 1.343(4) . ?
N6 C38 1.331(5) . ?
N6 C39 1.340(4) . ?
C1 C2 1.388(5) . ?
C1 C6 1.406(5) . ?
C1 C12 1.427(5) . ?
C2 C3 1.381(5) . ?
C2 H2 0.9500 . ?
C3 C4 1.414(5) . ?
C3 C74 1.506(5) . ?
C4 C5 1.383(5) . ?
C4 H4 0.9500 . ?
C5 C6 1.388(5) . ?
C5 C13 1.491(5) . ?
C7 C8 1.392(5) . ?
C7 C12 1.398(5) . ?
C8 C9 1.403(4) . ?
C8 C52 1.474(5) . ?
C9 C10 1.403(5) . ?
C9 H9 0.9500 . ?
C10 C11 1.358(5) . ?
C10 C70 1.554(5) . ?
C11 C12 1.405(4) . ?
C11 H11 0.9500 . ?
C13 C18 1.380(5) . ?
C13 C14 1.404(5) . ?
C14 C15 1.384(4) . ?
C14 H14 0.9500 . ?
C15 C16 1.383(5) . ?
C15 H15 0.9500 . ?
C16 C17 1.385(5) . ?
C17 C18 1.381(5) . ?
C17 H17 0.9500 . ?
C18 H18 0.9500 . ?
C19 C20 1.359(5) . ?
C19 C24 1.373(5) . ?
C20 C21 1.389(5) . ?
C20 H20 0.9500 . ?
C21 C22 1.356(7) . ?
C21 H21 0.9500 . ?
C22 C23 1.365(7) . ?
C22 H22 0.9500 . ?
C23 C24 1.389(6) . ?
C23 H23 0.9500 . ?
C24 H24 0.9500 . ?
C25 C30 1.374(6) . ?
C25 C26 1.378(5) . ?
C26 C27 1.376(6) . ?
C26 H26 0.9500 . ?
C27 C28 1.349(7) . ?
C27 H27 0.9500 . ?
C28 C29 1.361(7) . ?
C28 H28 0.9500 . ?
C29 C30 1.390(6) . ?
C29 H29 0.9500 . ?
C30 H30 0.9500 . ?
C31 C36 1.373(5) . ?
C31 C32 1.398(4) . ?
C32 C33 1.387(4) . ?
C32 H32 0.9500 . ?
C33 C34 1.381(5) . ?
C33 H33 0.9500 . ?
C34 C35 1.396(4) . ?
C34 C37 1.472(5) . ?
C35 C36 1.377(4) . ?
C35 H35 0.9500 . ?
C36 H36 0.9500 . ?
C38 C45 1.489(5) . ?
C39 C46 1.472(5) . ?
C40 C45 1.361(5) . ?
C40 C41 1.380(5) . ?
C40 H40 0.9500 . ?
C41 C42 1.375(6) . ?
C41 H41 0.9500 . ?
C42 C43 1.348(7) . ?
C42 H42 0.9500 . ?
C43 C44 1.412(6) . ?
C43 H43 0.9500 . ?
C44 C45 1.378(5) . ?
C44 H44 0.9500 . ?
C46 C51 1.380(5) . ?
C46 C47 1.385(5) . ?
C47 C48 1.372(5) . ?
C47 H47 0.9500 . ?
C48 C49 1.355(5) . ?
C48 H48 0.9500 . ?
C49 C50 1.368(5) . ?
C49 H49 0.9500 . ?
C50 C51 1.391(5) . ?
C50 H50 0.9500 . ?
C51 H51 0.9500 . ?
C52 C57 1.368(5) . ?
C52 C53 1.405(4) . ?
C53 C54 1.372(5) . ?
C53 H53 0.9500 . ?
C54 C55 1.372(5) . ?
C54 H54 0.9500 . ?
C55 C56 1.391(5) . ?
C56 C57 1.381(5) . ?
C56 H56 0.9500 . ?
C57 H57 0.9500 . ?
C58 C63 1.374(5) . ?
C58 C59 1.385(5) . ?
C59 C60 1.378(5) . ?
C59 H59 0.9500 . ?
C60 C61 1.365(6) . ?
C60 H60 0.9500 . ?
C61 C62 1.373(5) . ?
C61 H61 0.9500 . ?
C62 C63 1.387(5) . ?
C62 H62 0.9500 . ?
C63 H63 0.9500 . ?
C64 C65 1.354(5) . ?
C64 C69 1.380(5) . ?
C65 C66 1.365(6) . ?
C65 H65 0.9500 . ?
C66 C67 1.378(6) . ?
C66 H66 0.9500 . ?
C67 C68 1.363(6) . ?
C67 H67 0.9500 . ?
C68 C69 1.365(5) . ?
C68 H68 0.9500 . ?
C69 H69 0.9500 . ?
C70 C72 1.456(6) . ?
C70 C73 1.452(6) . ?
C70 C71 1.497(6) . ?
C71 H71A 0.9800 . ?
C71 H71B 0.9800 . ?
C71 H71C 0.9800 . ?
C72 H72A 0.9800 . ?
C72 H72B 0.9800 . ?
C72 H72C 0.9800 . ?
C73 H73A 0.9800 . ?
C73 H73B 0.9800 . ?
C73 H73C 0.9800 . ?
C74 C75 1.492(6) . ?
C74 C76 1.513(5) . ?
C74 C77 1.527(5) . ?
C75 H75A 0.9800 . ?
C75 H75B 0.9800 . ?
C75 H75C 0.9800 . ?
C76 H76A 0.9800 . ?
C76 H76B 0.9800 . ?
C76 H76C 0.9800 . ?
C77 H77A 0.9800 . ?
C77 H77B 0.9800 . ?
C77 H77C 0.9800 . ?

loop_
_geom_torsion_atom_site_label_1
_geom_torsion_atom_site_label_2
_geom_torsion_atom_site_label_3
_geom_torsion_atom_site_label_4
_geom_torsion
_geom_torsion_site_symmetry_1
_geom_torsion_site_symmetry_2
_geom_torsion_site_symmetry_3
_geom_torsion_site_symmetry_4
_geom_torsion_publ_flag
C6 C1 C2 C3 0.5(6) . . . . ?
C12 C1 C2 C3 -179.1(4) . . . . ?
C1 C2 C3 C4 1.2(6) . . . . ?
C1 C2 C3 C74 -177.0(4) . . . . ?
C2 C3 C4 C5 -0.4(6) . . . . ?
C74 C3 C4 C5 177.8(4) . . . . ?
C3 C4 C5 C6 -2.1(6) . . . . ?
C3 C4 C5 C13 176.0(4) . . . . ?
C4 C5 C6 N1 -176.3(4) . . . . ?
C13 C5 C6 N1 5.8(7) . . . . ?
C4 C5 C6 C1 3.8(6) . . . . ?
C13 C5 C6 C1 -174.1(4) . . . . ?
C7 N1 C6 C5 -176.9(4) . . . . ?
C31 N1 C6 C5 -16.0(7) . . . . ?
C7 N1 C6 C1 2.9(4) . . . . ?
C31 N1 C6 C1 163.9(3) . . . . ?
C2 C1 C6 C5 -3.2(6) . . . . ?
C12 C1 C6 C5 176.6(4) . . . . ?
C2 C1 C6 N1 177.0(3) . . . . ?
C12 C1 C6 N1 -3.3(4) . . . . ?
C6 N1 C7 C8 179.5(4) . . . . ?
C31 N1 C7 C8 18.3(6) . . . . ?
C6 N1 C7 C12 -1.4(4) . . . . ?
C31 N1 C7 C12 -162.5(3) . . . . ?
C12 C7 C8 C9 7.9(6) . . . . ?
N1 C7 C8 C9 -173.1(4) . . . . ?
C12 C7 C8 C52 -171.6(4) . . . . ?
N1 C7 C8 C52 7.5(7) . . . . ?
C7 C8 C9 C10 -3.0(6) . . . . ?
C52 C8 C9 C10 176.5(4) . . . . ?
C8 C9 C10 C11 -2.5(7) . . . . ?
C8 C9 C10 C70 173.0(4) . . . . ?
C9 C10 C11 C12 3.1(6) . . . . ?
C70 C10 C11 C12 -172.3(4) . . . . ?
C8 C7 C12 C11 -7.6(6) . . . . ?
N1 C7 C12 C11 173.2(3) . . . . ?
C8 C7 C12 C1 178.5(4) . . . . ?
N1 C7 C12 C1 -0.7(4) . . . . ?
C10 C11 C12 C7 1.8(6) . . . . ?
C10 C11 C12 C1 174.1(4) . . . . ?
C2 C1 C12 C7 -177.8(4) . . . . ?
C6 C1 C12 C7 2.5(5) . . . . ?
C2 C1 C12 C11 9.1(8) . . . . ?
C6 C1 C12 C11 -170.6(4) . . . . ?
C4 C5 C13 C18 -110.8(5) . . . . ?
C6 C5 C13 C18 67.1(6) . . . . ?
C4 C5 C13 C14 65.0(5) . . . . ?
C6 C5 C13 C14 -117.1(5) . . . . ?
C18 C13 C14 C15 -1.1(6) . . . . ?
C5 C13 C14 C15 -177.1(4) . . . . ?
C13 C14 C15 C16 -1.4(7) . . . . ?
C14 C15 C16 C17 2.5(7) . . . . ?
C14 C15 C16 N2 -178.7(4) . . . . ?
C25 N2 C16 C15 -154.8(4) . . . . ?
C19 N2 C16 C15 33.7(7) . . . . ?
C25 N2 C16 C17 24.0(7) . . . . ?
C19 N2 C16 C17 -147.5(4) . . . . ?
C15 C16 C17 C18 -1.0(7) . . . . ?
N2 C16 C17 C18 -179.9(4) . . . . ?
C14 C13 C18 C17 2.6(7) . . . . ?
C5 C13 C18 C17 178.5(4) . . . . ?
C16 C17 C18 C13 -1.6(7) . . . . ?
C16 N2 C19 C20 46.3(7) . . . . ?
C25 N2 C19 C20 -125.4(5) . . . . ?
C16 N2 C19 C24 -133.9(5) . . . . ?
C25 N2 C19 C24 54.4(6) . . . . ?
C24 C19 C20 C21 -0.2(7) . . . . ?
N2 C19 C20 C21 179.6(4) . . . . ?
C19 C20 C21 C22 -1.0(8) . . . . ?
C20 C21 C22 C23 1.7(10) . . . . ?
C21 C22 C23 C24 -1.2(11) . . . . ?
C20 C19 C24 C23 0.7(8) . . . . ?
N2 C19 C24 C23 -179.1(5) . . . . ?
C22 C23 C24 C19 0.0(9) . . . . ?
C16 N2 C25 C30 -130.9(5) . . . . ?
C19 N2 C25 C30 40.7(6) . . . . ?
C16 N2 C25 C26 47.7(6) . . . . ?
C19 N2 C25 C26 -140.6(5) . . . . ?
C30 C25 C26 C27 2.3(7) . . . . ?
N2 C25 C26 C27 -176.4(4) . . . . ?
C25 C26 C27 C28 -0.1(8) . . . . ?
C26 C27 C28 C29 -2.2(9) . . . . ?
C27 C28 C29 C30 2.4(9) . . . . ?
C26 C25 C30 C29 -2.1(7) . . . . ?
N2 C25 C30 C29 176.6(4) . . . . ?
C28 C29 C30 C25 -0.2(8) . . . . ?
C6 N1 C31 C36 -99.0(5) . . . . ?
C7 N1 C31 C36 59.1(5) . . . . ?
C6 N1 C31 C32 76.7(5) . . . . ?
C7 N1 C31 C32 -125.1(4) . . . . ?
C36 C31 C32 C33 4.6(6) . . . . ?
N1 C31 C32 C33 -171.2(3) . . . . ?
C31 C32 C33 C34 0.5(6) . . . . ?
C32 C33 C34 C35 -5.2(6) . . . . ?
C32 C33 C34 C37 170.6(4) . . . . ?
C33 C34 C35 C36 5.0(6) . . . . ?
C37 C34 C35 C36 -170.8(4) . . . . ?
C32 C31 C36 C35 -4.8(6) . . . . ?
N1 C31 C36 C35 170.9(3) . . . . ?
C34 C35 C36 C31 0.0(6) . . . . ?
C39 N5 C37 N4 -4.1(6) . . . . ?
C39 N5 C37 C34 174.0(4) . . . . ?
C38 N4 C37 N5 2.4(6) . . . . ?
C38 N4 C37 C34 -175.8(4) . . . . ?
C33 C34 C37 N5 -166.9(4) . . . . ?
C35 C34 C37 N5 8.9(6) . . . . ?
C33 C34 C37 N4 11.4(6) . . . . ?
C35 C34 C37 N4 -172.9(4) . . . . ?
C39 N6 C38 N4 -4.1(7) . . . . ?
C39 N6 C38 C45 175.5(4) . . . . ?
C37 N4 C38 N6 2.1(7) . . . . ?
C37 N4 C38 C45 -177.5(4) . . . . ?
C38 N6 C39 N5 2.0(6) . . . . ?
C38 N6 C39 C46 -178.5(4) . . . . ?
C37 N5 C39 N6 1.8(6) . . . . ?
C37 N5 C39 C46 -177.7(4) . . . . ?
C45 C40 C41 C42 1.8(10) . . . . ?
C40 C41 C42 C43 -0.2(12) . . . . ?
C41 C42 C43 C44 -1.5(14) . . . . ?
C42 C43 C44 C45 1.6(11) . . . . ?
C41 C40 C45 C44 -1.7(8) . . . . ?
C41 C40 C45 C38 178.6(5) . . . . ?
C43 C44 C45 C40 -0.1(9) . . . . ?
C43 C44 C45 C38 179.7(5) . . . . ?
N6 C38 C45 C40 -164.3(5) . . . . ?
N4 C38 C45 C40 15.4(7) . . . . ?
N6 C38 C45 C44 16.0(7) . . . . ?
N4 C38 C45 C44 -164.4(5) . . . . ?
N6 C39 C46 C51 164.2(4) . . . . ?
N5 C39 C46 C51 -16.3(7) . . . . ?
N6 C39 C46 C47 -14.1(7) . . . . ?
N5 C39 C46 C47 165.4(4) . . . . ?
C51 C46 C47 C48 1.6(8) . . . . ?
C39 C46 C47 C48 180.0(5) . . . . ?
C46 C47 C48 C49 -1.5(9) . . . . ?
C47 C48 C49 C50 -1.0(9) . . . . ?
C48 C49 C50 C51 3.2(9) . . . . ?
C47 C46 C51 C50 0.7(7) . . . . ?
C39 C46 C51 C50 -177.7(4) . . . . ?
C49 C50 C51 C46 -3.1(8) . . . . ?
C7 C8 C52 C57 -129.7(5) . . . . ?
C9 C8 C52 C57 50.9(6) . . . . ?
C7 C8 C52 C53 52.6(6) . . . . ?
C9 C8 C52 C53 -126.9(4) . . . . ?
C57 C52 C53 C54 -0.5(6) . . . . ?
C8 C52 C53 C54 177.3(4) . . . . ?
C52 C53 C54 C55 0.9(6) . . . . ?
C53 C54 C55 C56 -0.8(7) . . . . ?
C53 C54 C55 N3 179.7(4) . . . . ?
C64 N3 C55 C54 132.8(5) . . . . ?
C58 N3 C55 C54 -49.3(6) . . . . ?
C64 N3 C55 C56 -46.7(6) . . . . ?
C58 N3 C55 C56 131.3(4) . . . . ?
C54 C55 C56 C57 0.5(6) . . . . ?
N3 C55 C56 C57 180.0(4) . . . . ?
C53 C52 C57 C56 0.2(6) . . . . ?
C8 C52 C57 C56 -177.7(4) . . . . ?
C55 C56 C57 C52 -0.2(7) . . . . ?
C64 N3 C58 C63 -34.5(6) . . . . ?
C55 N3 C58 C63 147.6(4) . . . . ?
C64 N3 C58 C59 147.8(4) . . . . ?
C55 N3 C58 C59 -30.2(6) . . . . ?
C63 C58 C59 C60 0.2(7) . . . . ?
N3 C58 C59 C60 177.9(4) . . . . ?
C58 C59 C60 C61 1.1(8) . . . . ?
C59 C60 C61 C62 -1.3(8) . . . . ?
C60 C61 C62 C63 0.2(8) . . . . ?
C59 C58 C63 C62 -1.2(7) . . . . ?
N3 C58 C63 C62 -179.0(4) . . . . ?
C61 C62 C63 C58 1.0(7) . . . . ?
C55 N3 C64 C65 138.4(5) . . . . ?
C58 N3 C64 C65 -39.6(7) . . . . ?
C55 N3 C64 C69 -43.1(6) . . . . ?
C58 N3 C64 C69 139.0(4) . . . . ?
C69 C64 C65 C66 -1.6(8) . . . . ?
N3 C64 C65 C66 177.0(5) . . . . ?
C64 C65 C66 C67 0.5(9) . . . . ?
C65 C66 C67 C68 2.3(9) . . . . ?
C66 C67 C68 C69 -4.0(9) . . . . ?
C67 C68 C69 C64 3.0(8) . . . . ?
C65 C64 C69 C68 -0.1(7) . . . . ?
N3 C64 C69 C68 -178.7(4) . . . . ?
C11 C10 C70 C72 -134.5(5) . . . . ?
C9 C10 C70 C72 50.2(7) . . . . ?
C11 C10 C70 C73 -9.4(8) . . . . ?
C9 C10 C70 C73 175.2(6) . . . . ?
C11 C10 C70 C71 107.9(6) . . . . ?
C9 C10 C70 C71 -67.4(6) . . . . ?
C2 C3 C74 C75 -131.3(5) . . . . ?
C4 C3 C74 C75 50.6(6) . . . . ?
C2 C3 C74 C76 106.4(5) . . . . ?
C4 C3 C74 C76 -71.7(6) . . . . ?
C2 C3 C74 C77 -9.3(7) . . . . ?
C4 C3 C74 C77 172.6(4) . . . . ?
